data_7008517
loop_
_publ_author_name
'Lau, Jasmine Po-Kwan'
'Wong, Wing-Tak'

_publ_section_title
;
 Synthesis and structural characterization of a series of high-hydride
 content osmium-rhodium carbonyl complexes by the hydrogenation of
 arene-coordinated clusters.
;
_journal_issue 15
_journal_name_full 'Dalton transactions (Cambridge, England : 2003)'
_journal_page_first 2579
_journal_page_last 2587
_journal_paper_doi 10.1039/b503833b
_journal_year 2005
_chemical_absolute_configuration ad
_chemical_formula_moiety 'C18 H5 O18 Os5 Rh '
_chemical_formula_sum 'C18 H5 O18 Os5 Rh'
_chemical_formula_weight 1563.13
_space_group_IT_number 4
_symmetry_cell_setting monoclinic
_symmetry_Int_Tables_number 4
_symmetry_space_group_name_Hall 'P 2yb'
_symmetry_space_group_name_H-M 'P 1 21 1'
_audit_creation_date 2005-02-02
_audit_creation_method 'by CrystalStructure v3.5.1'
_cell_angle_alpha 90
_cell_angle_beta 115.34(1)
_cell_angle_gamma 90
_cell_formula_units_Z 2
_cell_length_a 8.784(4)
_cell_length_b 19.500(9)
_cell_length_c 9.201(4)
_cell_measurement_reflns_used 8577
_cell_measurement_temperature 298(1)
_cell_measurement_theta_max 27.7
_cell_measurement_theta_min 1.0
_cell_volume 1424.4(11)
_computing_cell_refinement 'SAINT (Bruker, 1999)'
_computing_data_collection 'SMART (Bruker, 1998)'
_computing_data_reduction 'SAINT & CrystalStructure (Rigaku/MSC and Rigaku Corporation, 2003)'
_computing_molecular_graphics 'ORTEP-3 (Farrugia, 1997)'
_computing_publication_material 'CrystalStructure Ver. 3.5.1'
_computing_structure_refinement 'CRYSTALS (Watkin et al., 1996)'
_computing_structure_solution 'SHELXS-97 (Sheldrick, 1997)'
_diffrn_measured_fraction_theta_full 0.9466
_diffrn_measured_fraction_theta_max 0.9466
_diffrn_measurement_device_type CCD
_diffrn_measurement_method \w
_diffrn_radiation_type 'Mo K\a'
_diffrn_radiation_wavelength 0.7107
_diffrn_reflns_av_R_equivalents 0.051
_diffrn_reflns_limit_h_max 4
_diffrn_reflns_limit_h_min -11
_diffrn_reflns_limit_k_max 25
_diffrn_reflns_limit_k_min -24
_diffrn_reflns_limit_l_max 11
_diffrn_reflns_limit_l_min -10
_diffrn_reflns_number 8577
_diffrn_reflns_theta_full 27.74
_diffrn_reflns_theta_max 27.74
_exptl_absorpt_coefficient_mu 22.842
_exptl_absorpt_correction_T_max 1.000
_exptl_absorpt_correction_T_min 0.236
_exptl_absorpt_correction_type multi-scan
_exptl_absorpt_process_details 'SADABS (Sheldrick, 1997)'
_exptl_crystal_colour brown
_exptl_crystal_density_diffrn 3.644
_exptl_crystal_density_method 'not measured'
_exptl_crystal_description block
_exptl_crystal_F_000 1364.00
_exptl_crystal_size_max 0.22
_exptl_crystal_size_mid 0.18
_exptl_crystal_size_min 0.15
_refine_diff_density_max 4.55
_refine_diff_density_min -3.15
_refine_ls_abs_structure_details 'Flack, 5996 Friedel-pairs'
_refine_ls_abs_structure_Flack -0.003(14)
_refine_ls_extinction_method none
_refine_ls_goodness_of_fit_ref 1.122
_refine_ls_hydrogen_treatment noref
_refine_ls_number_parameters 379
_refine_ls_number_reflns 5507
_refine_ls_R_factor_gt 0.0360
_refine_ls_shift/su_max 0.0000
_refine_ls_structure_factor_coef F
_refine_ls_weighting_details 'w = 1/[0.0002Fo^2^ + 1.0000\s(Fo^2^) + 0.05]'
_refine_ls_weighting_scheme calc
_refine_ls_wR_factor_ref 0.0430
_reflns_number_gt 5491
_reflns_number_total 5996
_reflns_threshold_expression F^2^>2.0\s(F^2^)
_cod_data_source_file b503833b.txt
_cod_data_source_block wt0927w
_cod_original_sg_symbol_H-M 'P 21'
_cod_original_formula_sum 'C18 H5 O18 Os5 Rh '
_cod_database_code 7008517

loop_
_symmetry_equiv_pos_as_xyz
x,y,z
-x,y+1/2,-z

loop_
_atom_site_label
_atom_site_type_symbol
_atom_site_fract_x
_atom_site_fract_y
_atom_site_fract_z
_atom_site_U_iso_or_equiv
_atom_site_adp_type
_atom_site_occupancy
_atom_site_symmetry_multiplicity
_atom_site_calc_flag
_atom_site_refinement_flags
_atom_site_disorder_assembly
_atom_site_disorder_group
Os(1) Os 0.67332(8) 0.07181(7) 0.49919(7) 0.0302(2) Uani 1.00 1 d . . .
Os(2) Os 0.56724(9) 0.10891(7) 0.74345(8) 0.0305(2) Uani 1.00 1 d . . .
Os(3) Os 0.90225(8) 0.07072(7) 0.83805(7) 0.0313(2) Uani 1.00 1 d . . .
Os(4) Os 0.60101(10) -0.13836(7) 0.90238(8) 0.0327(2) Uani 1.00 1 d . . .
Os(5) Os 0.70901(10) -0.17161(7) 0.64657(9) 0.0362(2) Uani 1.00 1 d . . .
Rh(1) Rh 0.6169(2) -0.02407(9) 0.6862(2) 0.0283(3) Uani 1.00 1 d . . .
O(1) O 0.855(2) -0.0361(8) 0.394(2) 0.067(6) Uani 1.00 1 d . . .
O(2) O 0.340(2) 0.0411(10) 0.220(2) 0.065(5) Uani 1.00 1 d . . .
O(3) O 0.761(3) 0.1882(9) 0.329(2) 0.091(8) Uani 1.00 1 d . . .
O(4) O 0.190(2) 0.1292(10) 0.584(2) 0.076(6) Uani 1.00 1 d . . .
O(5) O 0.637(3) 0.2539(8) 0.871(2) 0.075(7) Uani 1.00 1 d . . .
O(6) O 0.581(2) 0.0590(8) 1.059(2) 0.052(4) Uani 1.00 1 d . . .
O(7) O 1.001(3) 0.2217(8) 0.880(3) 0.086(7) Uani 1.00 1 d . . .
O(8) O 0.965(2) 0.0572(9) 1.186(2) 0.063(5) Uani 1.00 1 d . . .
O(9) O 1.233(2) 0.0064(9) 0.863(2) 0.064(5) Uani 1.00 1 d . . .
O(10) O 0.488(2) -0.0933(8) 1.155(2) 0.061(5) Uani 1.00 1 d . . .
O(11) O 0.971(2) -0.1102(10) 1.138(2) 0.066(6) Uani 1.00 1 d . . .
O(12) O 0.619(3) -0.2906(8) 0.990(2) 0.074(6) Uani 1.00 1 d . . .
O(13) O 0.230(2) -0.1498(10) 0.663(2) 0.069(6) Uani 1.00 1 d . . .
O(14) O 1.072(2) -0.1353(11) 0.884(2) 0.071(6) Uani 1.00 1 d . . .
O(15) O 0.773(3) -0.3222(8) 0.749(2) 0.079(6) Uani 1.00 1 d . . .
O(16) O 0.812(3) -0.1951(9) 0.376(2) 0.070(6) Uani 1.00 1 d . . .
O(17) O 0.335(3) -0.1898(12) 0.420(2) 0.087(7) Uani 1.00 1 d . . .
O(18) O 0.249(2) -0.0248(10) 0.477(2) 0.072(5) Uani 1.00 1 d . . .
C(1) C 0.781(3) 0.0044(10) 0.429(2) 0.038(5) Uani 1.00 1 d . . .
C(2) C 0.469(3) 0.0535(11) 0.326(2) 0.050(6) Uani 1.00 1 d . . .
C(3) C 0.727(3) 0.1452(13) 0.390(3) 0.058(7) Uani 1.00 1 d . . .
C(4) C 0.331(3) 0.1196(11) 0.641(3) 0.048(6) Uani 1.00 1 d . . .
C(5) C 0.609(3) 0.1998(11) 0.818(2) 0.050(6) Uani 1.00 1 d . . .
C(6) C 0.571(2) 0.0799(9) 0.937(2) 0.031(4) Uani 1.00 1 d . . .
C(7) C 0.964(3) 0.1653(12) 0.866(3) 0.052(7) Uani 1.00 1 d . . .
C(8) C 0.932(2) 0.0624(10) 1.055(3) 0.040(5) Uani 1.00 1 d . . .
C(9) C 1.108(3) 0.0311(10) 0.857(2) 0.044(6) Uani 1.00 1 d . . .
C(10) C 0.528(3) -0.1083(9) 1.057(2) 0.038(5) Uani 1.00 1 d . . .
C(11) C 0.837(3) -0.1195(11) 1.048(2) 0.048(6) Uani 1.00 1 d . . .
C(12) C 0.616(3) -0.2354(12) 0.956(3) 0.054(7) Uani 1.00 1 d . . .
C(13) C 0.365(3) -0.1462(11) 0.747(3) 0.049(6) Uani 1.00 1 d . . .
C(14) C 0.932(2) -0.1461(10) 0.797(2) 0.041(5) Uani 1.00 1 d . . .
C(15) C 0.746(4) -0.2653(11) 0.716(3) 0.057(7) Uani 1.00 1 d . . .
C(16) C 0.777(3) -0.1860(11) 0.478(3) 0.058(7) Uani 1.00 1 d . . .
C(17) C 0.466(3) -0.1830(13) 0.502(3) 0.053(6) Uani 1.00 1 d . . .
C(18) C 0.387(2) -0.0243(10) 0.554(2) 0.039(5) Uani 1.00 1 d . . .
H(1) H 0.5411 0.1291 0.5400 0.0380 Uiso 1.00 1 c . . .
H(2) H 0.8927 0.0866 0.6441 0.0380 Uiso 1.00 1 c . . .
H(3) H 0.8405 -0.0152 0.8427 0.0380 Uiso 1.00 1 c . . .
H(4) H 0.6888 -0.0808 0.5675 0.0380 Uiso 1.00 1 c . . .
H(5) H 0.5670 -0.0434 0.8541 0.0380 Uiso 1.00 1 c . . .

loop_
_atom_site_aniso_label
_atom_site_aniso_U_11
_atom_site_aniso_U_22
_atom_site_aniso_U_33
_atom_site_aniso_U_12
_atom_site_aniso_U_13
_atom_site_aniso_U_23
Os(1) 0.0368(4) 0.0333(3) 0.0213(3) 0.0023(3) 0.0130(3) 0.0028(3)
Os(2) 0.0400(4) 0.0280(3) 0.0265(3) 0.0030(3) 0.0171(3) 0.0013(3)
Os(3) 0.0324(3) 0.0337(3) 0.0242(3) -0.0058(3) 0.0086(3) 0.0008(3)
Os(4) 0.0435(4) 0.0276(3) 0.0323(3) -0.0009(3) 0.0214(3) 0.0013(3)
Os(5) 0.0507(5) 0.0296(3) 0.0338(4) 0.0022(3) 0.0233(4) -0.0018(3)
Rh(1) 0.0323(7) 0.0269(6) 0.0245(6) -0.0010(6) 0.0110(5) 0.0007(5)
O(1) 0.085(12) 0.057(10) 0.085(12) 0.010(9) 0.060(11) -0.001(9)
O(2) 0.061(11) 0.088(12) 0.043(9) 0.001(9) 0.020(8) -0.006(8)
O(3) 0.16(2) 0.057(11) 0.083(13) -0.008(12) 0.07(2) 0.020(10)
O(4) 0.059(11) 0.09(1) 0.074(12) 0.017(10) 0.023(10) 0.017(10)
O(5) 0.12(2) 0.036(8) 0.11(2) -0.018(9) 0.09(1) -0.026(9)
O(6) 0.063(9) 0.065(10) 0.038(7) -0.014(8) 0.032(7) 0.004(7)
O(7) 0.09(2) 0.040(10) 0.10(1) -0.022(10) 0.013(12) 0.004(9)
O(8) 0.079(11) 0.090(13) 0.031(7) -0.002(10) 0.033(8) 0.010(7)
O(9) 0.039(9) 0.083(12) 0.073(11) 0.004(8) 0.025(8) 0.005(9)
O(10) 0.096(13) 0.053(9) 0.051(9) 0.001(9) 0.049(10) -0.005(7)
O(11) 0.064(11) 0.077(12) 0.051(9) -0.001(9) 0.019(9) -0.007(8)
O(12) 0.10(2) 0.040(9) 0.11(2) 0.006(9) 0.076(13) 0.023(9)
O(13) 0.048(10) 0.09(1) 0.058(10) -0.024(10) 0.016(8) -0.006(9)
O(14) 0.050(10) 0.089(13) 0.076(11) -0.005(10) 0.029(9) -0.013(10)
O(15) 0.12(2) 0.037(8) 0.072(12) 0.007(10) 0.038(12) 0.007(8)
O(16) 0.11(2) 0.063(11) 0.065(11) 0.020(10) 0.059(11) 0.001(8)
O(17) 0.072(13) 0.12(2) 0.073(13) -0.021(12) 0.035(11) -0.049(12)
O(18) 0.045(10) 0.072(11) 0.075(11) -0.004(9) 0.003(9) 0.012(9)
C(1) 0.041(11) 0.040(10) 0.036(10) 0.002(9) 0.021(9) 0.005(8)
C(2) 0.07(1) 0.06(1) 0.029(10) 0.021(11) 0.021(10) -0.001(8)
C(3) 0.07(2) 0.07(2) 0.032(10) -0.025(13) 0.022(11) 0.000(10)
C(4) 0.053(13) 0.047(12) 0.047(11) 0.024(10) 0.024(10) 0.009(9)
C(5) 0.08(2) 0.044(12) 0.037(10) 0.005(11) 0.034(11) 0.003(9)
C(6) 0.023(7) 0.031(9) 0.038(9) 0.006(7) 0.012(7) -0.001(7)
C(7) 0.045(12) 0.053(13) 0.06(1) -0.014(10) 0.027(11) -0.004(10)
C(8) 0.022(8) 0.038(10) 0.064(13) -0.001(8) 0.022(8) 0.004(9)
C(9) 0.047(12) 0.049(11) 0.033(10) -0.009(10) 0.016(9) 0.003(8)
C(10) 0.049(11) 0.032(9) 0.040(10) -0.003(8) 0.025(9) 0.004(8)
C(11) 0.052(13) 0.054(13) 0.033(10) -0.015(10) 0.015(10) -0.003(9)
C(12) 0.07(2) 0.050(13) 0.07(2) -0.006(11) 0.06(1) 0.000(10)
C(13) 0.06(1) 0.047(12) 0.045(12) -0.004(11) 0.029(11) 0.002(9)
C(14) 0.037(10) 0.042(10) 0.053(11) -0.012(9) 0.027(9) -0.007(9)
C(15) 0.09(2) 0.041(12) 0.046(12) -0.005(12) 0.033(12) -0.009(9)
C(16) 0.09(2) 0.038(11) 0.06(1) -0.004(11) 0.05(1) -0.011(10)
C(17) 0.038(12) 0.08(2) 0.036(10) -0.007(12) 0.008(10) -0.019(10)
C(18) 0.026(9) 0.044(10) 0.039(10) 0.007(8) 0.006(8) 0.010(8)

loop_
_atom_type_symbol
_atom_type_description
_atom_type_scat_dispersion_real
_atom_type_scat_dispersion_imag
_atom_type_scat_source
Os Os -1.216 7.603
;
International Tables for Crystallography
(1992, Vol. C, Tables 4.2.6.8 and 6.1.1.4)
;
Rh Rh -1.118 0.919
;
International Tables for Crystallography
(1992, Vol. C, Tables 4.2.6.8 and 6.1.1.4)
;
C C 0.003 0.002
;
International Tables for Crystallography
(1992, Vol. C, Tables 4.2.6.8 and 6.1.1.4)
;
O O 0.011 0.006
;
International Tables for Crystallography
(1992, Vol. C, Tables 4.2.6.8 and 6.1.1.4)
;
H H 0.000 0.000
;
International Tables for Crystallography
(1992, Vol. C, Table 6.1.1.4)
;

loop_
_geom_angle_atom_site_label_1
_geom_angle_atom_site_label_2
_geom_angle_atom_site_label_3
_geom_angle
_geom_angle_publ_flag
_geom_angle_site_symmetry_1
_geom_angle_site_symmetry_2
_geom_angle_site_symmetry_3
Rh(1) Os(5) C(14) 84.9(6) yes . . .
Rh(1) Os(5) C(15) 151.0(9) yes . . .
Rh(1) Os(5) C(16) 115.3(6) yes . . .
Rh(1) Os(5) C(17) 85.6(7) yes . . .
Rh(1) Os(5) H(4) 35 no . . .
Rh(1) Os(5) Os(4) 60.48(5) yes . . .
C(14) Os(5) C(15) 91.8(9) yes . . .
C(14) Os(5) C(16) 92(1) yes . . .
C(14) Os(5) C(17) 170(1) yes . . .
C(14) Os(5) H(4) 86 no . . .
C(14) Os(5) Os(4) 86.9(8) yes . . .
C(15) Os(5) C(16) 93(1) yes . . .
C(15) Os(5) C(17) 95(1) yes . . .
C(15) Os(5) H(4) 174 no . . .
C(15) Os(5) Os(4) 90.6(9) yes . . .
C(16) Os(5) C(17) 93(1) yes . . .
C(16) Os(5) H(4) 81 no . . .
C(16) Os(5) Os(4) 175.8(6) yes . . .
C(17) Os(5) H(4) 87 no . . .
C(17) Os(5) Os(4) 86.6(8) yes . . .
H(4) Os(5) Os(4) 95 no . . .
Os(1) C(1) O(1) 176(1) yes . . .
Os(1) C(2) O(2) 178(2) yes . . .
Os(1) C(3) O(3) 178(1) yes . . .
Os(2) C(4) O(4) 176(1) yes . . .
Os(2) C(5) O(5) 176(2) yes . . .
Os(2) C(6) O(6) 175(1) yes . . .
Os(3) C(7) O(7) 178(2) yes . . .
Os(3) C(8) O(8) 173(1) yes . . .
Os(3) C(9) O(9) 178(1) yes . . .
Os(4) C(10) O(10) 176(1) yes . . .
Os(4) C(11) O(11) 176(2) yes . . .
Os(4) C(12) O(12) 176(2) yes . . .
Os(4) C(13) O(13) 177(2) yes . . .
Os(5) C(14) O(14) 174(2) yes . . .
Os(5) C(15) O(15) 174(2) yes . . .
Os(5) C(16) O(16) 177(2) yes . . .
Os(5) C(17) O(17) 177(2) yes . . .
Rh(1) C(18) O(18) 179(2) yes . . .
Os(1) H(1) Os(2) 106 no . . .
Os(1) H(2) Os(3) 107 no . . .
Os(3) H(3) Rh(1) 107 no . . .
Os(5) H(4) Rh(1) 109 no . . .
Rh(1) H(5) Os(4) 109 no . . .

loop_
_geom_bond_atom_site_label_1
_geom_bond_atom_site_label_2
_geom_bond_distance
_geom_bond_publ_flag
_geom_bond_site_symmetry_1
_geom_bond_site_symmetry_2
Os(1) Os(2) 2.870(1) yes . .
Os(1) Os(3) 2.8980(7) yes . .
Os(1) Rh(1) 2.726(2) yes . .
Os(1) C(1) 1.89(2) yes . .
Os(1) C(2) 1.85(2) yes . .
Os(1) C(3) 1.92(3) yes . .
Os(1) H(1) 1.76 no . .
Os(1) H(2) 1.84 no . .
Os(2) Os(3) 2.789(1) yes . .
Os(2) Rh(1) 2.718(2) yes . .
Os(2) C(4) 1.89(2) yes . .
Os(2) C(5) 1.88(2) yes . .
Os(2) C(6) 1.85(2) yes . .
Os(2) H(1) 1.83 no . .
Os(3) Rh(1) 2.942(2) yes . .
Os(3) C(7) 1.91(2) yes . .
Os(3) C(8) 1.91(2) yes . .
Os(3) C(9) 1.91(2) yes . .
Os(3) H(2) 1.78 no . .
Os(3) H(3) 1.77 no . .
Os(4) Os(5) 2.962(1) yes . .
Os(4) Rh(1) 3.030(2) yes . .
Os(4) C(10) 1.89(2) yes . .
Os(4) C(11) 1.96(2) yes . .
Os(4) C(12) 1.95(2) yes . .
Os(4) C(13) 1.95(2) yes . .
Os(4) H(5) 1.90 no . .
Os(5) Rh(1) 3.053(2) yes . .
Os(5) C(14) 1.92(2) yes . .
Os(5) C(15) 1.92(2) yes . .
Os(5) C(16) 1.90(3) yes . .
Os(5) C(17) 1.98(2) yes . .
Os(5) H(4) 1.90 no . .
Rh(1) C(18) 1.86(2) yes . .
Rh(1) H(3) 1.88 no . .
Rh(1) H(4) 1.85 no . .
Rh(1) H(5) 1.82 no . .
O(1) C(1) 1.16(3) yes . .
O(2) C(2) 1.16(2) yes . .
O(3) C(3) 1.12(4) yes . .
O(4) C(4) 1.14(3) yes . .
O(5) C(5) 1.14(3) yes . .
O(6) C(6) 1.16(2) yes . .
O(7) C(7) 1.14(3) yes . .
O(8) C(8) 1.11(3) yes . .
O(9) C(9) 1.17(3) yes . .
O(10) C(10) 1.13(3) yes . .
O(11) C(11) 1.13(3) yes . .
O(12) C(12) 1.12(3) yes . .
O(13) C(13) 1.11(3) yes . .
O(14) C(14) 1.16(2) yes . .
O(15) C(15) 1.15(3) yes . .
O(16) C(16) 1.13(4) yes . .
O(17) C(17) 1.08(3) yes . .
O(18) C(18) 1.11(2) yes . .
